data_7713099
loop_
_publ_author_name
'Gomes, Pedro T.'
'Cruz, Tiago Carpinteiro'
'Lopes, Patr\'icia S.'
'Lemos, Maria Am\'elia N. D. A.'
'Veiros, Luis F.'

_publ_section_title
;
 New copper(I) complexes of bulky 5-substituted-2-iminopyrrolyl ligands as
 catalysts for azide-alkyne cycloaddition
;
_journal_name_full 'Dalton Transactions'
_journal_paper_doi 10.1039/D3DT00617D
_journal_year 2023
_chemical_formula_moiety 'C50 H56 Cu2 N4 O4'
_chemical_formula_sum 'C50 H56 Cu2 N4 O4'
_chemical_formula_weight 904.06
_space_group_crystal_system triclinic
_space_group_IT_number 2
_space_group_name_Hall '-P 1'
_space_group_name_H-M_alt 'P -1'
_atom_sites_solution_hydrogens geom
_audit_creation_method SHELXL-2018/3
_audit_update_record
;
2023-02-21 deposited with the CCDC.	2023-05-18 downloaded from the CCDC.
;
_cell_angle_alpha 83.347(6)
_cell_angle_beta 80.624(6)
_cell_angle_gamma 80.833(5)
_cell_formula_units_Z 2
_cell_length_a 10.5418(9)
_cell_length_b 11.9349(11)
_cell_length_c 21.971(2)
_cell_measurement_reflns_used 1588
_cell_measurement_temperature 150
_cell_measurement_theta_max 19.13
_cell_measurement_theta_min 2.93
_cell_volume 2681.0(4)
_computing_cell_refinement 'Bruker SAINT'
_computing_data_collection 'Bruker APEX2'
_computing_data_reduction 'Bruker SAINT'
_computing_molecular_graphics enCIFer
_computing_publication_material ORTEP
_computing_structure_refinement 'SHELXL-2018/3 (Sheldrick, 2018)'
_computing_structure_solution 'SHELXL-2018/3 (Sheldrick, 2018)'
_diffrn_ambient_temperature 150
_diffrn_measured_fraction_theta_full 0.970
_diffrn_measured_fraction_theta_max 0.961
_diffrn_measurement_device_type 'Bruker APEX-II CCD'
_diffrn_measurement_method '\f and \w scans'
_diffrn_radiation_type MoK\a
_diffrn_radiation_wavelength 0.71073
_diffrn_reflns_av_R_equivalents 0.0
_diffrn_reflns_av_unetI/netI 0.1698
_diffrn_reflns_Laue_measured_fraction_full 0.970
_diffrn_reflns_Laue_measured_fraction_max 0.961
_diffrn_reflns_limit_h_max 12
_diffrn_reflns_limit_h_min -12
_diffrn_reflns_limit_k_max 14
_diffrn_reflns_limit_k_min -14
_diffrn_reflns_limit_l_max 26
_diffrn_reflns_limit_l_min 0
_diffrn_reflns_number 9920
_diffrn_reflns_point_group_measured_fraction_full 0.970
_diffrn_reflns_point_group_measured_fraction_max 0.961
_diffrn_reflns_theta_full 25.242
_diffrn_reflns_theta_max 25.826
_diffrn_reflns_theta_min 1.736
_exptl_absorpt_coefficient_mu 0.834
_exptl_absorpt_correction_type none
_exptl_crystal_colour yellow
_exptl_crystal_density_diffrn 1.120
_exptl_crystal_description prism
_exptl_crystal_F_000 948
_exptl_crystal_size_max 0.080
_exptl_crystal_size_mid 0.080
_exptl_crystal_size_min 0.020
_refine_diff_density_max 0.997
_refine_diff_density_min -0.503
_refine_diff_density_rms 0.112
_refine_ls_extinction_coef 0.0122(15)
_refine_ls_extinction_expression Fc^*^=kFc[1+0.001xFc^2^\l^3^/sin(2\q)]^-1/4^
_refine_ls_extinction_method 'SHELXL-2018/3 (Sheldrick 2018)'
_refine_ls_goodness_of_fit_ref 0.864
_refine_ls_hydrogen_treatment constr
_refine_ls_matrix_type full
_refine_ls_number_parameters 554
_refine_ls_number_reflns 9920
_refine_ls_number_restraints 0
_refine_ls_restrained_S_all 0.864
_refine_ls_R_factor_all 0.1427
_refine_ls_R_factor_gt 0.0755
_refine_ls_shift/su_max 0.021
_refine_ls_shift/su_mean 0.001
_refine_ls_structure_factor_coef Fsqd
_refine_ls_weighting_details 'w=1/[\s^2^(Fo^2^)+(0.1340P)^2^] where P=(Fo^2^+2Fc^2^)/3'
_refine_ls_weighting_scheme calc
_refine_ls_wR_factor_gt 0.1878
_refine_ls_wR_factor_ref 0.2177
_reflns_Friedel_coverage 0.000
_reflns_number_gt 5305
_reflns_number_total 9920
_reflns_threshold_expression 'I > 2\s(I)'
_cod_data_source_file d3dt00617d3.cif
_cod_data_source_block 1d
_cod_database_code 7713099
_shelx_shelxl_version_number 2018/3
_shelx_space_group_comment
;
The symmetry employed for this shelxl refinement is uniquely defined
by the following loop, which should always be used as a source of
symmetry information in preference to the above space-group names.
They are only intended as comments.
;
_shelx_estimated_absorpt_t_min 0.936
_shelx_estimated_absorpt_t_max 0.984
_platon_squeeze_void_probe_radius 1.20

loop_
_space_group_symop_operation_xyz
'x, y, z'
'-x, -y, -z'

loop_
_atom_site_label
_atom_site_type_symbol
_atom_site_fract_x
_atom_site_fract_y
_atom_site_fract_z
_atom_site_U_iso_or_equiv
_atom_site_adp_type
_atom_site_occupancy
_atom_site_site_symmetry_order
_atom_site_calc_flag
_atom_site_refinement_flags_posn
_atom_site_refinement_flags_adp
_atom_site_refinement_flags_occupancy
_atom_site_disorder_assembly
_atom_site_disorder_group
Cu1 Cu 0.27562(7) -0.07785(6) 0.23045(3) 0.0211(2) Uani 1 1 d . . . . .
Cu2 Cu 0.16790(6) 0.11118(6) 0.19183(3) 0.0215(2) Uani 1 1 d . . . . .
O1 O 0.2423(4) -0.4781(3) 0.2131(2) 0.0344(11) Uani 1 1 d . . . . .
O2 O 0.4065(4) -0.1473(3) 0.1184(2) 0.0286(10) Uani 1 1 d . . . . .
O3 O 0.3126(4) 0.4329(3) 0.0575(2) 0.0321(11) Uani 1 1 d . . . . .
O4 O 0.2303(4) 0.0590(4) 0.0598(2) 0.0322(11) Uani 1 1 d . . . . .
N1 N 0.1622(4) -0.1466(4) 0.1949(2) 0.0186(11) Uani 1 1 d . . . . .
N2 N -0.0028(4) 0.0821(4) 0.2234(2) 0.0232(12) Uani 1 1 d . . . . .
N3 N 0.3339(4) 0.1441(4) 0.1567(2) 0.0183(11) Uani 1 1 d . . . . .
N4 N 0.3922(5) -0.0163(4) 0.2691(2) 0.0239(12) Uani 1 1 d . . . . .
C1 C 0.3240(6) -0.3148(5) 0.1639(3) 0.0228(14) Uani 1 1 d . . . . .
C2 C 0.0304(6) -0.1134(5) 0.1949(3) 0.0263(15) Uani 1 1 d . . . . .
C3 C -0.0217(6) -0.2011(5) 0.1738(3) 0.0281(15) Uani 1 1 d . . . . .
H3 H -0.108490 -0.201120 0.170343 0.034 Uiso 1 1 calc R U . . .
C4 C 0.0797(6) -0.2871(5) 0.1592(3) 0.0305(16) Uani 1 1 d . . . . .
H4 H 0.074567 -0.355142 0.143571 0.037 Uiso 1 1 calc R U . . .
C5 C 0.1914(6) -0.2514(5) 0.1727(3) 0.0231(14) Uani 1 1 d . . . . .
C6 C -0.0450(5) -0.0104(5) 0.2138(3) 0.0222(14) Uani 1 1 d . . . . .
C7 C 0.4325(5) -0.2628(5) 0.1327(3) 0.0230(14) Uani 1 1 d . . . . .
C8 C 0.5520(6) -0.3253(6) 0.1185(3) 0.0307(16) Uani 1 1 d . . . . .
H8 H 0.621208 -0.289998 0.097523 0.037 Uiso 1 1 calc R U . . .
C9 C 0.5695(6) -0.4408(6) 0.1354(3) 0.0347(17) Uani 1 1 d . . . . .
H9 H 0.650907 -0.482809 0.125059 0.042 Uiso 1 1 calc R U . . .
C10 C 0.4712(6) -0.4954(5) 0.1667(3) 0.0305(16) Uani 1 1 d . . . . .
H10 H 0.485783 -0.573431 0.177770 0.037 Uiso 1 1 calc R U . . .
C11 C 0.3457(6) -0.4321(5) 0.1824(3) 0.0262(14) Uani 1 1 d . . . . .
C12 C 0.2610(8) -0.5967(6) 0.2337(4) 0.047(2) Uani 1 1 d . . . . .
H12A H 0.287033 -0.640258 0.198498 0.071 Uiso 1 1 calc R U . . .
H12B H 0.181260 -0.617773 0.256447 0.071 Uiso 1 1 calc R U . . .
H12C H 0.327351 -0.611791 0.259940 0.071 Uiso 1 1 calc R U . . .
C13 C 0.5085(6) -0.0922(6) 0.0832(3) 0.0393(18) Uani 1 1 d . . . . .
H13A H 0.580881 -0.102480 0.105807 0.059 Uiso 1 1 calc R U . . .
H13B H 0.478386 -0.012307 0.075796 0.059 Uiso 1 1 calc R U . . .
H13C H 0.535220 -0.124689 0.044395 0.059 Uiso 1 1 calc R U . . .
C14 C -0.1050(6) 0.1645(5) 0.2519(3) 0.0294(15) Uani 1 1 d . . . . .
C15 C -0.1715(7) 0.1351(6) 0.3107(3) 0.0375(18) Uani 1 1 d . . . . .
C16 C -0.2773(8) 0.2119(7) 0.3339(4) 0.063(3) Uani 1 1 d . . . . .
H16 H -0.325567 0.192051 0.371904 0.075 Uiso 1 1 calc R U . . .
C17 C -0.3133(9) 0.3169(7) 0.3025(4) 0.069(3) Uani 1 1 d . . . . .
H17 H -0.384789 0.366595 0.318600 0.083 Uiso 1 1 calc R U . . .
C18 C -0.2392(8) 0.3453(6) 0.2463(4) 0.052(2) Uani 1 1 d . . . . .
H18 H -0.261307 0.416087 0.225198 0.063 Uiso 1 1 calc R U . . .
C19 C -0.1337(6) 0.2727(5) 0.2204(3) 0.0322(16) Uani 1 1 d . . . . .
C20 C -0.0608(6) 0.3069(5) 0.1578(3) 0.0281(15) Uani 1 1 d . . . . .
H20 H 0.024306 0.259206 0.153618 0.034 Uiso 1 1 calc R U . . .
C21 C -0.1318(7) 0.2816(6) 0.1075(3) 0.0397(18) Uani 1 1 d . . . . .
H21A H -0.138347 0.201671 0.111381 0.060 Uiso 1 1 calc R U . . .
H21B H -0.084662 0.302307 0.067664 0.060 Uiso 1 1 calc R U . . .
H21C H -0.217263 0.324649 0.111584 0.060 Uiso 1 1 calc R U . . .
C22 C -0.0377(6) 0.4309(6) 0.1499(4) 0.0388(18) Uani 1 1 d . . . . .
H22A H -0.118162 0.479716 0.146005 0.058 Uiso 1 1 calc R U . . .
H22B H 0.023798 0.443446 0.113341 0.058 Uiso 1 1 calc R U . . .
H22C H -0.004110 0.447523 0.185409 0.058 Uiso 1 1 calc R U . . .
C23 C -0.1341(7) 0.0282(6) 0.3514(3) 0.0397(18) Uani 1 1 d . . . . .
H23 H -0.047331 -0.007505 0.334344 0.048 Uiso 1 1 calc R U . . .
C24 C -0.2258(8) -0.0561(7) 0.3569(4) 0.063(3) Uani 1 1 d . . . . .
H24A H -0.311404 -0.021809 0.373275 0.095 Uiso 1 1 calc R U . . .
H24B H -0.198371 -0.120973 0.384307 0.095 Uiso 1 1 calc R U . . .
H24C H -0.226890 -0.080061 0.316827 0.095 Uiso 1 1 calc R U . . .
C25 C -0.1316(9) 0.0550(8) 0.4195(4) 0.071(3) Uani 1 1 d . . . . .
H25A H -0.218591 0.064949 0.441376 0.107 Uiso 1 1 calc R U . . .
H25B H -0.094175 0.123559 0.418569 0.107 Uiso 1 1 calc R U . . .
H25C H -0.080350 -0.007120 0.440174 0.107 Uiso 1 1 calc R U . . .
C26 C 0.2691(5) 0.2464(5) 0.0572(3) 0.0223(14) Uani 1 1 d . . . . .
C27 C 0.4452(5) 0.1276(5) 0.1839(3) 0.0210(13) Uani 1 1 d . . . . .
C28 C 0.5409(5) 0.1817(5) 0.1476(3) 0.0277(15) Uani 1 1 d . . . . .
H28 H 0.623766 0.183603 0.156574 0.033 Uiso 1 1 calc R U . . .
C29 C 0.4898(6) 0.2329(5) 0.0951(3) 0.0285(15) Uani 1 1 d . . . . .
H29 H 0.531570 0.275437 0.061895 0.034 Uiso 1 1 calc R U . . .
C30 C 0.3634(5) 0.2078(5) 0.1023(3) 0.0213(13) Uani 1 1 d . . . . .
C31 C 0.4626(5) 0.0605(5) 0.2406(3) 0.0235(14) Uani 1 1 d . . . . .
C32 C 0.2068(5) 0.1688(5) 0.0341(3) 0.0237(14) Uani 1 1 d . . . . .
C33 C 0.1297(6) 0.2020(6) -0.0120(3) 0.0311(16) Uani 1 1 d . . . . .
H33 H 0.090128 0.149206 -0.027344 0.037 Uiso 1 1 calc R U . . .
C34 C 0.1126(6) 0.3170(6) -0.0349(3) 0.0299(15) Uani 1 1 d . . . . .
H34 H 0.061338 0.340473 -0.065969 0.036 Uiso 1 1 calc R U . . .
C35 C 0.1701(6) 0.3959(5) -0.0122(3) 0.0296(15) Uani 1 1 d . . . . .
H35 H 0.155488 0.472344 -0.026961 0.035 Uiso 1 1 calc R U . . .
C36 C 0.2499(5) 0.3611(5) 0.0328(3) 0.0200(13) Uani 1 1 d . . . . .
C37 C 0.3116(7) 0.5453(5) 0.0284(3) 0.0370(17) Uani 1 1 d . . . . .
H37A H 0.342115 0.542484 -0.015139 0.055 Uiso 1 1 calc R U . . .
H37B H 0.367236 0.584215 0.046348 0.055 Uiso 1 1 calc R U . . .
H37C H 0.224594 0.585344 0.034128 0.055 Uiso 1 1 calc R U . . .
C38 C 0.1701(8) -0.0256(6) 0.0383(3) 0.0437(19) Uani 1 1 d . . . . .
H38A H 0.077530 -0.003920 0.044316 0.066 Uiso 1 1 calc R U . . .
H38B H 0.191478 -0.097829 0.061254 0.066 Uiso 1 1 calc R U . . .
H38C H 0.200867 -0.031710 -0.004905 0.066 Uiso 1 1 calc R U . . .
C39 C 0.4147(5) -0.0578(5) 0.3309(3) 0.0222(14) Uani 1 1 d . . . . .
C40 C 0.3802(6) 0.0151(6) 0.3775(3) 0.0299(15) Uani 1 1 d . . . . .
C41 C 0.4025(7) -0.0279(6) 0.4367(3) 0.0387(17) Uani 1 1 d . . . . .
H41 H 0.379892 0.019921 0.468469 0.046 Uiso 1 1 calc R U . . .
C42 C 0.4567(7) -0.1384(6) 0.4501(3) 0.0390(18) Uani 1 1 d . . . . .
H42 H 0.471335 -0.164615 0.490275 0.047 Uiso 1 1 calc R U . . .
C43 C 0.4893(7) -0.2100(6) 0.4035(3) 0.0367(17) Uani 1 1 d . . . . .
H43 H 0.525274 -0.285224 0.412834 0.044 Uiso 1 1 calc R U . . .
C44 C 0.4702(6) -0.1734(5) 0.3431(3) 0.0280(15) Uani 1 1 d . . . . .
C45 C 0.5100(6) -0.2497(5) 0.2917(3) 0.0318(16) Uani 1 1 d . . . . .
H45 H 0.447935 -0.226760 0.262247 0.038 Uiso 1 1 calc R U . . .
C46 C 0.5068(8) -0.3754(6) 0.3117(3) 0.049(2) Uani 1 1 d . . . . .
H46A H 0.578792 -0.405023 0.333411 0.074 Uiso 1 1 calc R U . . .
H46B H 0.512655 -0.415947 0.275839 0.074 Uiso 1 1 calc R U . . .
H46C H 0.426951 -0.384823 0.338531 0.074 Uiso 1 1 calc R U . . .
C47 C 0.6442(7) -0.2345(7) 0.2564(4) 0.050(2) Uani 1 1 d . . . . .
H47A H 0.644692 -0.156273 0.240307 0.074 Uiso 1 1 calc R U . . .
H47B H 0.664539 -0.282224 0.222857 0.074 Uiso 1 1 calc R U . . .
H47C H 0.707791 -0.255456 0.283963 0.074 Uiso 1 1 calc R U . . .
C48 C 0.3106(7) 0.1349(6) 0.3664(4) 0.0420(19) Uani 1 1 d . . . . .
H48 H 0.344142 0.162609 0.324025 0.050 Uiso 1 1 calc R U . . .
C49 C 0.1698(10) 0.1346(10) 0.3680(6) 0.100(4) Uani 1 1 d . . . . .
H49A H 0.132992 0.104885 0.408392 0.150 Uiso 1 1 calc R U . . .
H49B H 0.156738 0.087732 0.337551 0.150 Uiso 1 1 calc R U . . .
H49C H 0.128188 0.211071 0.359179 0.150 Uiso 1 1 calc R U . . .
C50 C 0.3289(12) 0.2224(9) 0.4077(6) 0.109(5) Uani 1 1 d . . . . .
H50A H 0.300048 0.297459 0.389720 0.164 Uiso 1 1 calc R U . . .
H50B H 0.419227 0.215921 0.411688 0.164 Uiso 1 1 calc R U . . .
H50C H 0.279183 0.209312 0.447859 0.164 Uiso 1 1 calc R U . . .

loop_
_atom_site_aniso_label
_atom_site_aniso_U_11
_atom_site_aniso_U_22
_atom_site_aniso_U_33
_atom_site_aniso_U_23
_atom_site_aniso_U_13
_atom_site_aniso_U_12
Cu1 0.0178(4) 0.0146(4) 0.0312(5) -0.0017(3) -0.0074(3) 0.0009(3)
Cu2 0.0145(4) 0.0158(4) 0.0320(5) 0.0002(3) -0.0016(3) 0.0010(3)
O1 0.040(3) 0.019(2) 0.042(3) 0.003(2) -0.005(2) -0.003(2)
O2 0.020(2) 0.014(2) 0.048(3) -0.003(2) 0.002(2) 0.0014(17)
O3 0.047(3) 0.016(2) 0.036(3) 0.002(2) -0.014(2) -0.006(2)
O4 0.038(3) 0.020(2) 0.044(3) 0.002(2) -0.023(2) -0.0065(19)
N1 0.013(2) 0.013(2) 0.030(3) -0.002(2) 0.000(2) -0.0039(19)
N2 0.015(3) 0.016(3) 0.036(3) 0.001(2) 0.001(2) 0.001(2)
N3 0.018(2) 0.012(2) 0.026(3) -0.001(2) -0.005(2) -0.0011(19)
N4 0.023(3) 0.019(3) 0.028(3) 0.001(2) -0.004(2) 0.000(2)
C1 0.022(3) 0.016(3) 0.033(4) -0.014(3) -0.011(3) 0.004(2)
C2 0.017(3) 0.015(3) 0.045(4) 0.001(3) -0.004(3) 0.003(2)
C3 0.018(3) 0.026(3) 0.043(4) -0.005(3) -0.007(3) -0.005(3)
C4 0.031(4) 0.016(3) 0.049(4) -0.008(3) -0.018(3) -0.003(3)
C5 0.025(3) 0.012(3) 0.030(4) -0.002(3) -0.005(3) 0.003(2)
C6 0.019(3) 0.014(3) 0.032(4) -0.002(3) -0.004(3) 0.002(2)
C7 0.019(3) 0.018(3) 0.034(4) -0.012(3) -0.005(3) 0.000(2)
C8 0.022(3) 0.032(4) 0.039(4) -0.011(3) -0.005(3) 0.001(3)
C9 0.024(4) 0.037(4) 0.041(4) -0.008(3) -0.009(3) 0.007(3)
C10 0.038(4) 0.016(3) 0.037(4) -0.006(3) -0.011(3) 0.004(3)
C11 0.031(4) 0.018(3) 0.029(4) -0.001(3) -0.008(3) -0.001(3)
C12 0.059(5) 0.022(4) 0.057(5) 0.009(4) -0.007(4) -0.005(3)
C13 0.028(4) 0.027(4) 0.055(5) -0.004(3) 0.013(3) -0.001(3)
C14 0.024(3) 0.022(3) 0.039(4) -0.003(3) -0.001(3) 0.003(3)
C15 0.033(4) 0.026(4) 0.046(5) 0.000(3) 0.006(3) 0.004(3)
C16 0.057(5) 0.042(5) 0.061(6) 0.022(4) 0.028(4) 0.020(4)
C17 0.068(6) 0.048(5) 0.064(6) 0.012(4) 0.023(5) 0.029(4)
C18 0.056(5) 0.026(4) 0.063(6) 0.001(4) 0.005(4) 0.013(4)
C19 0.027(4) 0.023(3) 0.044(4) -0.009(3) -0.004(3) 0.005(3)
C20 0.022(3) 0.016(3) 0.041(4) 0.004(3) 0.000(3) 0.004(3)
C21 0.032(4) 0.036(4) 0.046(5) -0.002(3) 0.006(3) -0.002(3)
C22 0.024(4) 0.038(4) 0.053(5) 0.003(4) -0.007(3) -0.005(3)
C23 0.034(4) 0.035(4) 0.041(4) 0.010(3) 0.005(3) 0.002(3)
C24 0.055(5) 0.049(5) 0.079(7) 0.021(5) -0.004(5) -0.013(4)
C25 0.062(6) 0.073(7) 0.065(6) 0.011(5) 0.007(5) 0.002(5)
C26 0.021(3) 0.021(3) 0.023(3) -0.001(3) -0.001(3) 0.000(2)
C27 0.018(3) 0.018(3) 0.028(4) -0.002(3) -0.009(3) -0.002(2)
C28 0.011(3) 0.025(3) 0.049(4) 0.003(3) -0.010(3) -0.005(2)
C29 0.021(3) 0.022(3) 0.041(4) 0.008(3) -0.004(3) -0.007(3)
C30 0.020(3) 0.009(3) 0.031(4) 0.000(3) -0.005(3) 0.006(2)
C31 0.016(3) 0.022(3) 0.033(4) -0.009(3) -0.001(3) -0.002(2)
C32 0.012(3) 0.022(3) 0.036(4) 0.003(3) -0.001(3) -0.003(2)
C33 0.028(4) 0.031(4) 0.035(4) 0.000(3) -0.009(3) -0.004(3)
C34 0.020(3) 0.041(4) 0.028(4) 0.000(3) -0.009(3) 0.001(3)
C35 0.027(3) 0.025(4) 0.034(4) 0.002(3) -0.009(3) 0.007(3)
C36 0.021(3) 0.015(3) 0.021(3) 0.000(3) 0.003(3) -0.001(2)
C37 0.051(5) 0.025(4) 0.038(4) 0.003(3) -0.016(4) -0.010(3)
C38 0.067(5) 0.023(4) 0.048(5) 0.008(3) -0.027(4) -0.018(4)
C39 0.019(3) 0.025(3) 0.022(3) 0.001(3) -0.007(3) -0.002(3)
C40 0.028(4) 0.031(4) 0.031(4) -0.004(3) -0.001(3) -0.005(3)
C41 0.041(4) 0.041(4) 0.036(4) -0.008(3) -0.008(3) -0.007(3)
C42 0.044(4) 0.044(5) 0.033(4) 0.004(4) -0.015(3) -0.016(4)
C43 0.047(4) 0.027(4) 0.036(4) 0.009(3) -0.011(3) -0.008(3)
C44 0.028(3) 0.021(3) 0.036(4) -0.001(3) -0.010(3) -0.002(3)
C45 0.027(3) 0.030(4) 0.038(4) -0.004(3) -0.011(3) 0.005(3)
C46 0.078(6) 0.032(4) 0.039(5) -0.005(4) -0.023(4) 0.003(4)
C47 0.042(5) 0.055(5) 0.051(5) -0.020(4) -0.009(4) 0.006(4)
C48 0.040(4) 0.036(4) 0.050(5) -0.018(4) -0.018(4) 0.015(3)
C49 0.069(7) 0.100(9) 0.138(11) -0.009(8) -0.044(7) -0.003(6)
C50 0.142(11) 0.059(7) 0.142(11) -0.024(7) -0.091(9) 0.019(7)

loop_
_atom_type_symbol
_atom_type_description
_atom_type_scat_dispersion_real
_atom_type_scat_dispersion_imag
_atom_type_scat_source
C C 0.0033 0.0016 'International Tables Vol C Tables 4.2.6.8 and 6.1.1.4'
N N 0.0061 0.0033 'International Tables Vol C Tables 4.2.6.8 and 6.1.1.4'
O O 0.0106 0.0060 'International Tables Vol C Tables 4.2.6.8 and 6.1.1.4'
Cu Cu 0.3201 1.2651 'International Tables Vol C Tables 4.2.6.8 and 6.1.1.4'
H H 0.0000 0.0000 'International Tables Vol C Tables 4.2.6.8 and 6.1.1.4'

loop_
_geom_angle_atom_site_label_1
_geom_angle_atom_site_label_2
_geom_angle_atom_site_label_3
_geom_angle
_geom_angle_site_symmetry_1
_geom_angle_site_symmetry_3
_geom_angle_publ_flag
N1 Cu1 N4 176.7(2) . . ?
N1 Cu1 Cu2 89.07(14) . . ?
N4 Cu1 Cu2 94.04(15) . . ?
N3 Cu2 N2 176.9(2) . . ?
N3 Cu2 Cu1 87.19(14) . . ?
N2 Cu2 Cu1 95.20(14) . . ?
C11 O1 C12 117.8(5) . . ?
C7 O2 C13 117.2(4) . . ?
C36 O3 C37 117.2(5) . . ?
C32 O4 C38 117.9(5) . . ?
C5 N1 C2 106.6(5) . . ?
C5 N1 Cu1 124.8(4) . . ?
C2 N1 Cu1 127.8(4) . . ?
C6 N2 C14 112.7(5) . . ?
C6 N2 Cu2 122.0(4) . . ?
C14 N2 Cu2 124.6(4) . . ?
C30 N3 C27 105.0(5) . . ?
C30 N3 Cu2 125.9(4) . . ?
C27 N3 Cu2 128.2(4) . . ?
C31 N4 C39 116.3(5) . . ?
C31 N4 Cu1 122.7(4) . . ?
C39 N4 Cu1 120.9(4) . . ?
C11 C1 C7 117.6(5) . . ?
C11 C1 C5 120.2(5) . . ?
C7 C1 C5 122.0(5) . . ?
N1 C2 C3 108.8(5) . . ?
N1 C2 C6 127.5(6) . . ?
C3 C2 C6 123.7(5) . . ?
C4 C3 C2 107.6(5) . . ?
C4 C3 H3 126.2 . . ?
C2 C3 H3 126.2 . . ?
C3 C4 C5 106.4(5) . . ?
C3 C4 H4 126.8 . . ?
C5 C4 H4 126.8 . . ?
N1 C5 C4 110.7(5) . . ?
N1 C5 C1 123.2(5) . . ?
C4 C5 C1 126.1(5) . . ?
N2 C6 C2 127.4(5) . . ?
C8 C7 O2 123.7(6) . . ?
C8 C7 C1 121.5(6) . . ?
O2 C7 C1 114.8(5) . . ?
C7 C8 C9 119.7(6) . . ?
C7 C8 H8 120.2 . . ?
C9 C8 H8 120.2 . . ?
C10 C9 C8 121.9(6) . . ?
C10 C9 H9 119.0 . . ?
C8 C9 H9 119.0 . . ?
C9 C10 C11 119.6(6) . . ?
C9 C10 H10 120.2 . . ?
C11 C10 H10 120.2 . . ?
O1 C11 C1 116.2(5) . . ?
O1 C11 C10 124.1(5) . . ?
C1 C11 C10 119.7(6) . . ?
O1 C12 H12A 109.5 . . ?
O1 C12 H12B 109.5 . . ?
H12A C12 H12B 109.5 . . ?
O1 C12 H12C 109.5 . . ?
H12A C12 H12C 109.5 . . ?
H12B C12 H12C 109.5 . . ?
O2 C13 H13A 109.5 . . ?
O2 C13 H13B 109.5 . . ?
H13A C13 H13B 109.5 . . ?
O2 C13 H13C 109.5 . . ?
H13A C13 H13C 109.5 . . ?
H13B C13 H13C 109.5 . . ?
C15 C14 C19 121.4(6) . . ?
C15 C14 N2 119.3(5) . . ?
C19 C14 N2 119.3(6) . . ?
C16 C15 C14 117.5(6) . . ?
C16 C15 C23 117.7(6) . . ?
C14 C15 C23 124.7(6) . . ?
C15 C16 C17 122.4(7) . . ?
C15 C16 H16 118.8 . . ?
C17 C16 H16 118.8 . . ?
C18 C17 C16 117.9(7) . . ?
C18 C17 H17 121.1 . . ?
C16 C17 H17 121.1 . . ?
C19 C18 C17 122.7(7) . . ?
C19 C18 H18 118.7 . . ?
C17 C18 H18 118.7 . . ?
C18 C19 C14 117.7(6) . . ?
C18 C19 C20 119.9(6) . . ?
C14 C19 C20 122.1(5) . . ?
C19 C20 C21 109.5(5) . . ?
C19 C20 C22 113.2(5) . . ?
C21 C20 C22 111.2(5) . . ?
C19 C20 H20 107.6 . . ?
C21 C20 H20 107.6 . . ?
C22 C20 H20 107.6 . . ?
C20 C21 H21A 109.5 . . ?
C20 C21 H21B 109.5 . . ?
H21A C21 H21B 109.5 . . ?
C20 C21 H21C 109.5 . . ?
H21A C21 H21C 109.5 . . ?
H21B C21 H21C 109.5 . . ?
C20 C22 H22A 109.5 . . ?
C20 C22 H22B 109.5 . . ?
H22A C22 H22B 109.5 . . ?
C20 C22 H22C 109.5 . . ?
H22A C22 H22C 109.5 . . ?
H22B C22 H22C 109.5 . . ?
C24 C23 C15 113.4(6) . . ?
C24 C23 C25 105.6(7) . . ?
C15 C23 C25 111.5(6) . . ?
C24 C23 H23 108.8 . . ?
C15 C23 H23 108.8 . . ?
C25 C23 H23 108.8 . . ?
C23 C24 H24A 109.5 . . ?
C23 C24 H24B 109.5 . . ?
H24A C24 H24B 109.5 . . ?
C23 C24 H24C 109.5 . . ?
H24A C24 H24C 109.5 . . ?
H24B C24 H24C 109.5 . . ?
C23 C25 H25A 109.5 . . ?
C23 C25 H25B 109.5 . . ?
H25A C25 H25B 109.5 . . ?
C23 C25 H25C 109.5 . . ?
H25A C25 H25C 109.5 . . ?
H25B C25 H25C 109.5 . . ?
C32 C26 C36 117.9(5) . . ?
C32 C26 C30 121.4(5) . . ?
C36 C26 C30 120.4(5) . . ?
N3 C27 C28 110.9(5) . . ?
N3 C27 C31 125.4(5) . . ?
C28 C27 C31 123.7(5) . . ?
C27 C28 C29 106.7(5) . . ?
C27 C28 H28 126.6 . . ?
C29 C28 H28 126.6 . . ?
C28 C29 C30 106.1(5) . . ?
C28 C29 H29 126.9 . . ?
C30 C29 H29 126.9 . . ?
N3 C30 C29 111.2(5) . . ?
N3 C30 C26 123.3(5) . . ?
C29 C30 C26 125.5(6) . . ?
N4 C31 C27 127.1(5) . . ?
O4 C32 C33 123.6(6) . . ?
O4 C32 C26 114.7(5) . . ?
C33 C32 C26 121.8(6) . . ?
C32 C33 C34 118.5(6) . . ?
C32 C33 H33 120.7 . . ?
C34 C33 H33 120.7 . . ?
C35 C34 C33 121.2(6) . . ?
C35 C34 H34 119.4 . . ?
C33 C34 H34 119.4 . . ?
C34 C35 C36 119.8(6) . . ?
C34 C35 H35 120.1 . . ?
C36 C35 H35 120.1 . . ?
O3 C36 C35 124.0(5) . . ?
O3 C36 C26 115.2(5) . . ?
C35 C36 C26 120.8(6) . . ?
O3 C37 H37A 109.5 . . ?
O3 C37 H37B 109.5 . . ?
H37A C37 H37B 109.5 . . ?
O3 C37 H37C 109.5 . . ?
H37A C37 H37C 109.5 . . ?
H37B C37 H37C 109.5 . . ?
O4 C38 H38A 109.5 . . ?
O4 C38 H38B 109.5 . . ?
H38A C38 H38B 109.5 . . ?
O4 C38 H38C 109.5 . . ?
H38A C38 H38C 109.5 . . ?
H38B C38 H38C 109.5 . . ?
C40 C39 N4 119.3(5) . . ?
C40 C39 C44 121.5(6) . . ?
N4 C39 C44 119.2(5) . . ?
C39 C40 C41 117.8(6) . . ?
C39 C40 C48 122.1(6) . . ?
C41 C40 C48 120.0(6) . . ?
C42 C41 C40 122.4(7) . . ?
C42 C41 H41 118.8 . . ?
C40 C41 H41 118.8 . . ?
C43 C42 C41 119.2(7) . . ?
C43 C42 H42 120.4 . . ?
C41 C42 H42 120.4 . . ?
C42 C43 C44 121.9(6) . . ?
C42 C43 H43 119.1 . . ?
C44 C43 H43 119.1 . . ?
C43 C44 C39 117.2(6) . . ?
C43 C44 C45 122.2(6) . . ?
C39 C44 C45 120.6(6) . . ?
C44 C45 C46 114.6(6) . . ?
C44 C45 C47 112.0(6) . . ?
C46 C45 C47 108.9(6) . . ?
C44 C45 H45 107.0 . . ?
C46 C45 H45 107.0 . . ?
C47 C45 H45 107.0 . . ?
C45 C46 H46A 109.5 . . ?
C45 C46 H46B 109.5 . . ?
H46A C46 H46B 109.5 . . ?
C45 C46 H46C 109.5 . . ?
H46A C46 H46C 109.5 . . ?
H46B C46 H46C 109.5 . . ?
C45 C47 H47A 109.5 . . ?
C45 C47 H47B 109.5 . . ?
H47A C47 H47B 109.5 . . ?
C45 C47 H47C 109.5 . . ?
H47A C47 H47C 109.5 . . ?
H47B C47 H47C 109.5 . . ?
C49 C48 C50 108.7(8) . . ?
C49 C48 C40 110.9(7) . . ?
C50 C48 C40 117.5(6) . . ?
C49 C48 H48 106.3 . . ?
C50 C48 H48 106.3 . . ?
C40 C48 H48 106.3 . . ?
C48 C49 H49A 109.5 . . ?
C48 C49 H49B 109.5 . . ?
H49A C49 H49B 109.5 . . ?
C48 C49 H49C 109.5 . . ?
H49A C49 H49C 109.5 . . ?
H49B C49 H49C 109.5 . . ?
C48 C50 H50A 109.5 . . ?
C48 C50 H50B 109.5 . . ?
H50A C50 H50B 109.5 . . ?
C48 C50 H50C 109.5 . . ?
H50A C50 H50C 109.5 . . ?
H50B C50 H50C 109.5 . . ?

loop_
_geom_bond_atom_site_label_1
_geom_bond_atom_site_label_2
_geom_bond_distance
_geom_bond_site_symmetry_2
_geom_bond_publ_flag
Cu1 N1 1.865(5) . ?
Cu1 N4 1.882(5) . ?
Cu1 Cu2 2.4806(10) . ?
Cu2 N3 1.877(5) . ?
Cu2 N2 1.891(5) . ?
O1 C11 1.345(7) . ?
O1 C12 1.428(7) . ?
O2 C7 1.371(7) . ?
O2 C13 1.423(7) . ?
O3 C36 1.369(7) . ?
O3 C37 1.417(7) . ?
O4 C32 1.367(7) . ?
O4 C38 1.435(7) . ?
N1 C5 1.367(7) . ?
N1 C2 1.383(7) . ?
N2 C6 1.305(7) . ?
N2 C14 1.451(7) . ?
N3 C30 1.359(7) . ?
N3 C27 1.378(7) . ?
N4 C31 1.311(8) . ?
N4 C39 1.433(7) . ?
C1 C11 1.405(8) . ?
C1 C7 1.427(8) . ?
C1 C5 1.474(8) . ?
C2 C3 1.412(8) . ?
C2 C6 1.419(8) . ?
C3 C4 1.383(8) . ?
C3 H3 0.9300 . ?
C4 C5 1.399(8) . ?
C4 H4 0.9300 . ?
C7 C8 1.367(8) . ?
C8 C9 1.377(9) . ?
C8 H8 0.9300 . ?
C9 C10 1.360(9) . ?
C9 H9 0.9300 . ?
C10 C11 1.426(8) . ?
C10 H10 0.9300 . ?
C12 H12A 0.9600 . ?
C12 H12B 0.9600 . ?
C12 H12C 0.9600 . ?
C13 H13A 0.9600 . ?
C13 H13B 0.9600 . ?
C13 H13C 0.9600 . ?
C14 C15 1.400(9) . ?
C14 C19 1.406(9) . ?
C15 C16 1.394(9) . ?
C15 C23 1.508(9) . ?
C16 C17 1.387(10) . ?
C16 H16 0.9300 . ?
C17 C18 1.387(11) . ?
C17 H17 0.9300 . ?
C18 C19 1.383(9) . ?
C18 H18 0.9300 . ?
C19 C20 1.508(9) . ?
C20 C21 1.513(10) . ?
C20 C22 1.523(9) . ?
C20 H20 0.9800 . ?
C21 H21A 0.9600 . ?
C21 H21B 0.9600 . ?
C21 H21C 0.9600 . ?
C22 H22A 0.9600 . ?
C22 H22B 0.9600 . ?
C22 H22C 0.9600 . ?
C23 C24 1.484(10) . ?
C23 C25 1.571(12) . ?
C23 H23 0.9800 . ?
C24 H24A 0.9600 . ?
C24 H24B 0.9600 . ?
C24 H24C 0.9600 . ?
C25 H25A 0.9600 . ?
C25 H25B 0.9600 . ?
C25 H25C 0.9600 . ?
C26 C32 1.400(8) . ?
C26 C36 1.407(8) . ?
C26 C30 1.500(8) . ?
C27 C28 1.377(8) . ?
C27 C31 1.423(8) . ?
C28 C29 1.389(9) . ?
C28 H28 0.9300 . ?
C29 C30 1.392(8) . ?
C29 H29 0.9300 . ?
C32 C33 1.383(8) . ?
C33 C34 1.400(9) . ?
C33 H33 0.9300 . ?
C34 C35 1.375(9) . ?
C34 H34 0.9300 . ?
C35 C36 1.385(8) . ?
C35 H35 0.9300 . ?
C37 H37A 0.9600 . ?
C37 H37B 0.9600 . ?
C37 H37C 0.9600 . ?
C38 H38A 0.9600 . ?
C38 H38B 0.9600 . ?
C38 H38C 0.9600 . ?
C39 C40 1.387(9) . ?
C39 C44 1.424(8) . ?
C40 C41 1.384(9) . ?
C40 C48 1.511(9) . ?
C41 C42 1.370(10) . ?
C41 H41 0.9300 . ?
C42 C43 1.376(10) . ?
C42 H42 0.9300 . ?
C43 C44 1.385(9) . ?
C43 H43 0.9300 . ?
C44 C45 1.498(9) . ?
C45 C46 1.518(9) . ?
C45 C47 1.525(9) . ?
C45 H45 0.9800 . ?
C46 H46A 0.9600 . ?
C46 H46B 0.9600 . ?
C46 H46C 0.9600 . ?
C47 H47A 0.9600 . ?
C47 H47B 0.9600 . ?
C47 H47C 0.9600 . ?
C48 C49 1.480(12) . ?
C48 C50 1.514(12) . ?
C48 H48 0.9800 . ?
C49 H49A 0.9600 . ?
C49 H49B 0.9600 . ?
C49 H49C 0.9600 . ?
C50 H50A 0.9600 . ?
C50 H50B 0.9600 . ?
C50 H50C 0.9600 . ?

loop_
_geom_torsion_atom_site_label_1
_geom_torsion_atom_site_label_2
_geom_torsion_atom_site_label_3
_geom_torsion_atom_site_label_4
_geom_torsion
_geom_torsion_site_symmetry_1
_geom_torsion_site_symmetry_2
_geom_torsion_site_symmetry_3
_geom_torsion_site_symmetry_4
_geom_torsion_publ_flag
Cu2 Cu1 N1 C5 149.9(5) . . . . ?
Cu2 Cu1 N1 C2 -41.8(5) . . . . ?
Cu1 Cu2 N2 C6 -49.7(5) . . . . ?
Cu1 Cu2 N2 C14 140.0(5) . . . . ?
Cu1 Cu2 N3 C30 145.1(4) . . . . ?
Cu1 Cu2 N3 C27 -47.3(5) . . . . ?
Cu2 Cu1 N4 C31 -50.3(5) . . . . ?
Cu2 Cu1 N4 C39 134.0(4) . . . . ?
C5 N1 C2 C3 1.5(7) . . . . ?
Cu1 N1 C2 C3 -168.5(4) . . . . ?
C5 N1 C2 C6 -179.7(6) . . . . ?
Cu1 N1 C2 C6 10.3(9) . . . . ?
N1 C2 C3 C4 -1.6(7) . . . . ?
C6 C2 C3 C4 179.5(6) . . . . ?
C2 C3 C4 C5 1.0(8) . . . . ?
C2 N1 C5 C4 -0.9(7) . . . . ?
Cu1 N1 C5 C4 169.5(4) . . . . ?
C2 N1 C5 C1 178.4(6) . . . . ?
Cu1 N1 C5 C1 -11.3(8) . . . . ?
C3 C4 C5 N1 -0.1(7) . . . . ?
C3 C4 C5 C1 -179.3(6) . . . . ?
C11 C1 C5 N1 136.3(6) . . . . ?
C7 C1 C5 N1 -48.6(9) . . . . ?
C11 C1 C5 C4 -44.6(9) . . . . ?
C7 C1 C5 C4 130.5(7) . . . . ?
C14 N2 C6 C2 -170.5(6) . . . . ?
Cu2 N2 C6 C2 18.1(9) . . . . ?
N1 C2 C6 N2 14.3(11) . . . . ?
C3 C2 C6 N2 -167.0(6) . . . . ?
C13 O2 C7 C8 4.4(9) . . . . ?
C13 O2 C7 C1 -175.5(6) . . . . ?
C11 C1 C7 C8 3.0(9) . . . . ?
C5 C1 C7 C8 -172.3(6) . . . . ?
C11 C1 C7 O2 -177.1(5) . . . . ?
C5 C1 C7 O2 7.6(8) . . . . ?
O2 C7 C8 C9 179.1(6) . . . . ?
C1 C7 C8 C9 -1.0(10) . . . . ?
C7 C8 C9 C10 -0.8(10) . . . . ?
C8 C9 C10 C11 0.4(10) . . . . ?
C12 O1 C11 C1 -178.8(6) . . . . ?
C12 O1 C11 C10 3.0(9) . . . . ?
C7 C1 C11 O1 178.4(5) . . . . ?
C5 C1 C11 O1 -6.2(9) . . . . ?
C7 C1 C11 C10 -3.3(9) . . . . ?
C5 C1 C11 C10 172.1(5) . . . . ?
C9 C10 C11 O1 179.8(6) . . . . ?
C9 C10 C11 C1 1.7(9) . . . . ?
C6 N2 C14 C15 61.9(8) . . . . ?
Cu2 N2 C14 C15 -127.0(6) . . . . ?
C6 N2 C14 C19 -119.2(7) . . . . ?
Cu2 N2 C14 C19 51.9(8) . . . . ?
C19 C14 C15 C16 7.3(11) . . . . ?
N2 C14 C15 C16 -173.8(7) . . . . ?
C19 C14 C15 C23 -170.6(7) . . . . ?
N2 C14 C15 C23 8.2(11) . . . . ?
C14 C15 C16 C17 -3.5(14) . . . . ?
C23 C15 C16 C17 174.6(8) . . . . ?
C15 C16 C17 C18 -0.7(15) . . . . ?
C16 C17 C18 C19 1.2(15) . . . . ?
C17 C18 C19 C14 2.5(13) . . . . ?
C17 C18 C19 C20 177.3(8) . . . . ?
C15 C14 C19 C18 -6.9(11) . . . . ?
N2 C14 C19 C18 174.3(6) . . . . ?
C15 C14 C19 C20 178.4(6) . . . . ?
N2 C14 C19 C20 -0.4(10) . . . . ?
C18 C19 C20 C21 -81.9(8) . . . . ?
C14 C19 C20 C21 92.7(7) . . . . ?
C18 C19 C20 C22 42.8(9) . . . . ?
C14 C19 C20 C22 -142.6(6) . . . . ?
C16 C15 C23 C24 73.1(10) . . . . ?
C14 C15 C23 C24 -109.0(8) . . . . ?
C16 C15 C23 C25 -45.9(10) . . . . ?
C14 C15 C23 C25 132.1(8) . . . . ?
C30 N3 C27 C28 1.1(7) . . . . ?
Cu2 N3 C27 C28 -168.5(4) . . . . ?
C30 N3 C27 C31 -176.7(5) . . . . ?
Cu2 N3 C27 C31 13.7(8) . . . . ?
N3 C27 C28 C29 -0.9(7) . . . . ?
C31 C27 C28 C29 176.9(6) . . . . ?
C27 C28 C29 C30 0.4(7) . . . . ?
C27 N3 C30 C29 -0.8(6) . . . . ?
Cu2 N3 C30 C29 169.1(4) . . . . ?
C27 N3 C30 C26 -179.8(5) . . . . ?
Cu2 N3 C30 C26 -9.9(8) . . . . ?
C28 C29 C30 N3 0.3(7) . . . . ?
C28 C29 C30 C26 179.2(6) . . . . ?
C32 C26 C30 N3 -54.7(8) . . . . ?
C36 C26 C30 N3 131.2(6) . . . . ?
C32 C26 C30 C29 126.5(7) . . . . ?
C36 C26 C30 C29 -47.6(9) . . . . ?
C39 N4 C31 C27 -169.3(5) . . . . ?
Cu1 N4 C31 C27 14.8(8) . . . . ?
N3 C27 C31 N4 16.9(10) . . . . ?
C28 C27 C31 N4 -160.6(6) . . . . ?
C38 O4 C32 C33 -0.9(9) . . . . ?
C38 O4 C32 C26 -179.9(6) . . . . ?
C36 C26 C32 O4 179.8(5) . . . . ?
C30 C26 C32 O4 5.5(8) . . . . ?
C36 C26 C32 C33 0.7(9) . . . . ?
C30 C26 C32 C33 -173.5(6) . . . . ?
O4 C32 C33 C34 -180.0(6) . . . . ?
C26 C32 C33 C34 -1.1(9) . . . . ?
C32 C33 C34 C35 -0.4(9) . . . . ?
C33 C34 C35 C36 2.0(9) . . . . ?
C37 O3 C36 C35 -10.1(8) . . . . ?
C37 O3 C36 C26 171.2(5) . . . . ?
C34 C35 C36 O3 179.0(5) . . . . ?
C34 C35 C36 C26 -2.4(9) . . . . ?
C32 C26 C36 O3 179.7(5) . . . . ?
C30 C26 C36 O3 -6.0(8) . . . . ?
C32 C26 C36 C35 1.0(9) . . . . ?
C30 C26 C36 C35 175.3(5) . . . . ?
C31 N4 C39 C40 67.8(7) . . . . ?
Cu1 N4 C39 C40 -116.2(6) . . . . ?
C31 N4 C39 C44 -113.1(6) . . . . ?
Cu1 N4 C39 C44 62.8(7) . . . . ?
N4 C39 C40 C41 179.6(6) . . . . ?
C44 C39 C40 C41 0.6(9) . . . . ?
N4 C39 C40 C48 4.5(9) . . . . ?
C44 C39 C40 C48 -174.6(6) . . . . ?
C39 C40 C41 C42 0.0(10) . . . . ?
C48 C40 C41 C42 175.2(6) . . . . ?
C40 C41 C42 C43 -0.6(11) . . . . ?
C41 C42 C43 C44 0.7(11) . . . . ?
C42 C43 C44 C39 -0.1(10) . . . . ?
C42 C43 C44 C45 177.7(7) . . . . ?
C40 C39 C44 C43 -0.5(9) . . . . ?
N4 C39 C44 C43 -179.5(5) . . . . ?
C40 C39 C44 C45 -178.3(6) . . . . ?
N4 C39 C44 C45 2.6(9) . . . . ?
C43 C44 C45 C46 29.6(9) . . . . ?
C39 C44 C45 C46 -152.7(6) . . . . ?
C43 C44 C45 C47 -95.0(8) . . . . ?
C39 C44 C45 C47 82.7(7) . . . . ?
C39 C40 C48 C49 80.5(9) . . . . ?
C41 C40 C48 C49 -94.5(9) . . . . ?
C39 C40 C48 C50 -153.6(8) . . . . ?
C41 C40 C48 C50 31.4(11) . . . . ?

loop_
_platon_squeeze_void_nr
_platon_squeeze_void_average_x
_platon_squeeze_void_average_y
_platon_squeeze_void_average_z
_platon_squeeze_void_volume
_platon_squeeze_void_count_electrons
_platon_squeeze_void_content
1 -0.038 0.500 0.500 648 215 ' '
2 0.220 0.012 0.881 25 9 ' '
3 0.780 0.988 0.119 25 9 ' '
